data_4515313
loop_
_publ_author_name
'Zhang, Jindan'
'Ouyang, Jun'
'Ye, Yingxiang'
'Li, Ziyin'
'Lin, Quanjie'
'Chen, Ting'
'Zhang, Zhangjing'
'Xiang, Shengchang'

_publ_section_title
;
 Mixed-Valence Cobalt(II/III) Metal-Organic Framework for Ammonia Sensing
 with Naked-Eye Color Switching.
;
_journal_issue 32
_journal_name_full 'ACS applied materials &amp; interfaces'
_journal_page_first 27465
_journal_page_last 27471
_journal_paper_doi 10.1021/acsami.8b07770
_journal_volume 10
_journal_year 2018
_chemical_formula_moiety '0.5(C42 H24 Co2 N26)'
_chemical_formula_sum 'C21 H12 Co N13'
_chemical_formula_weight 505.37
_space_group_crystal_system hexagonal
_space_group_IT_number 194
_space_group_name_Hall '-P 6c 2c'
_space_group_name_H-M_alt 'P 63/m m c'
_atom_sites_solution_hydrogens difmap
_audit_creation_method SHELXL-2014/7
_cell_angle_alpha 90
_cell_angle_beta 90
_cell_angle_gamma 120
_cell_formula_units_Z 2
_cell_length_a 15.9688(8)
_cell_length_b 15.9688(8)
_cell_length_c 6.9541(7)
_cell_measurement_reflns_used 2525
_cell_measurement_temperature 296(2)
_cell_measurement_theta_max 72.5690
_cell_measurement_theta_min 5.4920
_cell_volume 1535.73(19)
_computing_structure_refinement 'SHELXL-2014/7 (Sheldrick, 2014)'
_diffrn_ambient_temperature 296(2)
_diffrn_measured_fraction_theta_full 0.991
_diffrn_measured_fraction_theta_max 0.992
_diffrn_measurement_device_type 'SuperNova, Dual, Cu at zero, Atlas'
_diffrn_radiation_type CuK\a
_diffrn_radiation_wavelength 1.54184
_diffrn_reflns_av_R_equivalents 0.1002
_diffrn_reflns_av_unetI/netI 0.0335
_diffrn_reflns_Laue_measured_fraction_full 0.991
_diffrn_reflns_Laue_measured_fraction_max 0.992
_diffrn_reflns_limit_h_max 19
_diffrn_reflns_limit_h_min -19
_diffrn_reflns_limit_k_max 19
_diffrn_reflns_limit_k_min -13
_diffrn_reflns_limit_l_max 8
_diffrn_reflns_limit_l_min -8
_diffrn_reflns_number 8576
_diffrn_reflns_point_group_measured_fraction_full 0.991
_diffrn_reflns_point_group_measured_fraction_max 0.992
_diffrn_reflns_theta_full 67.687
_diffrn_reflns_theta_max 74.180
_diffrn_reflns_theta_min 5.541
_exptl_absorpt_coefficient_mu 4.629
_exptl_crystal_density_diffrn 1.093
_exptl_crystal_description flake
_exptl_crystal_F_000 512
_refine_diff_density_max 0.719
_refine_diff_density_min -0.765
_refine_diff_density_rms 0.080
_refine_ls_extinction_method none
_refine_ls_goodness_of_fit_ref 1.114
_refine_ls_hydrogen_treatment constr
_refine_ls_matrix_type full
_refine_ls_number_parameters 47
_refine_ls_number_reflns 629
_refine_ls_number_restraints 56
_refine_ls_restrained_S_all 1.319
_refine_ls_R_factor_all 0.0713
_refine_ls_R_factor_gt 0.0651
_refine_ls_shift/su_max 0.000
_refine_ls_shift/su_mean 0.000
_refine_ls_structure_factor_coef Fsqd
_refine_ls_weighting_details 'w=1/[\s^2^(Fo^2^)+(0.1265P)^2^+1.1740P] where P=(Fo^2^+2Fc^2^)/3'
_refine_ls_weighting_scheme calc
_refine_ls_wR_factor_gt 0.1886
_refine_ls_wR_factor_ref 0.1950
_reflns_Friedel_coverage 0.000
_reflns_number_gt 553
_reflns_number_total 629
_reflns_threshold_expression 'I > 2\s(I)'
_cod_data_source_file am8b07770_si_002.cif
_cod_data_source_block FJU-56-180Degree
_cod_original_cell_volume 1535.7(2)
_cod_database_code 4515313
_shelx_space_group_comment
;
The symmetry employed for this shelxl refinement is uniquely defined
by the following loop, which should always be used as a source of
symmetry information in preference to the above space-group names.
They are only intended as comments.
;
_olex2_refinement_description
;
1. Fixed Uiso
 At 1.2 times of:
  All C(H) groups
2. Restrained planarity
 N2, N1, N1_$1, N2_$1, C1
 with sigma of 0.1
3. Uiso/Uaniso restraints and constraints
N1 \\sim N2 \\sim C1 \\sim C2 \\sim C3 \\sim C4 \\sim H3 \\sim C5 \\sim H4
\\sim N3: within 1.7A with sigma of 0.005 and sigma for terminal atoms of 0.01
4. Others
 Fixed Sof: C4(0.5) H4(0.5) C3(0.5) H3(0.5)
5.a Riding coordinates:
 C4(H4), C3(H3)
;
_shelx_shelxl_version_number 2014/7

loop_
_space_group_symop_operation_xyz
'x, y, z'
'x-y, x, z+1/2'
'-y, x-y, z'
'-x, -y, z+1/2'
'-x+y, -x, z'
'y, -x+y, z+1/2'
'x-y, -y, -z'
'-x, -x+y, -z'
'y, x, -z'
'-y, -x, -z+1/2'
'-x+y, y, -z+1/2'
'x, x-y, -z+1/2'
'-x, -y, -z'
'-x+y, -x, -z-1/2'
'y, -x+y, -z'
'x, y, -z-1/2'
'x-y, x, -z'
'-y, x-y, -z-1/2'
'-x+y, y, z'
'x, x-y, z'
'-y, -x, z'
'y, x, z-1/2'
'x-y, -y, z-1/2'
'-x, -x+y, z-1/2'

loop_
_atom_site_label
_atom_site_type_symbol
_atom_site_fract_x
_atom_site_fract_y
_atom_site_fract_z
_atom_site_U_iso_or_equiv
_atom_site_adp_type
_atom_site_occupancy
_atom_site_site_symmetry_order
_atom_site_calc_flag
_atom_site_refinement_flags_posn
_atom_site_refinement_flags_adp
_atom_site_refinement_flags_occupancy
Co1 Co 0.0000 0.0000 0.5000 0.0222(5) Uani 1 12 d S T P
N2 N 0.2033(3) 0.10165(13) 0.5908(5) 0.0312(8) Uani 1 2 d S TU P
C1 C 0.2562(4) 0.1281(2) 0.7500 0.0311(12) Uani 1 4 d S TU P
C2 C 0.3626(5) 0.1813(2) 0.7500 0.0392(13) Uani 1 4 d S TU P
N1 N 0.1135(2) 0.05675(11) 0.6548(5) 0.0252(7) Uani 1 2 d S TU P
C5 C 0.5639(5) 0.2819(3) 0.7500 0.0620(18) Uani 1 4 d S TU P
N3 N 0.6667 0.3333 0.7500 0.068(2) Uani 1 12 d S TU P
C4 C 0.5145(6) 0.3036(6) 0.8806(16) 0.0646(15) Uani 0.5 1 d . U .
H4 H 0.5494 0.3524 0.9757 0.078 Uiso 0.5 1 d R U .
C3 C 0.4147(6) 0.2539(6) 0.8825(14) 0.0590(15) Uani 0.5 1 d . U .
H3 H 0.3800 0.2684 0.9771 0.071 Uiso 0.5 1 d R U .

loop_
_atom_site_aniso_label
_atom_site_aniso_U_11
_atom_site_aniso_U_22
_atom_site_aniso_U_33
_atom_site_aniso_U_23
_atom_site_aniso_U_13
_atom_site_aniso_U_12
Co1 0.0188(6) 0.0188(6) 0.0290(8) 0.000 0.000 0.0094(3)
N2 0.0227(15) 0.0274(13) 0.0421(19) 0.0023(7) 0.0045(14) 0.0114(8)
C1 0.023(2) 0.0241(17) 0.046(3) 0.000 0.000 0.0113(11)
C2 0.029(3) 0.0280(19) 0.061(3) 0.000 0.000 0.0144(13)
N1 0.0182(14) 0.0234(11) 0.0323(16) 0.0009(6) 0.0019(12) 0.0091(7)
C5 0.032(3) 0.028(2) 0.128(5) 0.000 0.000 0.0162(14)
N3 0.030(3) 0.030(3) 0.143(6) 0.000 0.000 0.0152(13)
C4 0.044(2) 0.050(3) 0.102(3) -0.009(3) -0.004(2) 0.025(2)
C3 0.041(2) 0.050(3) 0.086(3) -0.009(2) -0.001(2) 0.023(2)

loop_
_atom_type_symbol
_atom_type_description
_atom_type_scat_dispersion_real
_atom_type_scat_dispersion_imag
_atom_type_scat_source
C C 0.0181 0.0091 'International Tables Vol C Tables 4.2.6.8 and 6.1.1.4'
H H 0.0000 0.0000 'International Tables Vol C Tables 4.2.6.8 and 6.1.1.4'
Co Co -2.3653 3.6143 'International Tables Vol C Tables 4.2.6.8 and 6.1.1.4'
N N 0.0311 0.0180 'International Tables Vol C Tables 4.2.6.8 and 6.1.1.4'

loop_
_geom_angle_atom_site_label_1
_geom_angle_atom_site_label_2
_geom_angle_atom_site_label_3
_geom_angle
_geom_angle_site_symmetry_1
_geom_angle_site_symmetry_3
N1 Co1 N1 180.0 . 13_556
N1 Co1 N1 88.84(13) 3 17_556
N1 Co1 N1 88.84(13) . 17_556
N1 Co1 N1 91.16(13) 15_556 17_556
N1 Co1 N1 180.00(18) 15_556 3
N1 Co1 N1 88.84(13) 15_556 5
N1 Co1 N1 91.16(13) . 3
N1 Co1 N1 88.84(13) . 15_556
N1 Co1 N1 88.84(13) 13_556 3
N1 Co1 N1 91.16(13) . 5
N1 Co1 N1 180.00(15) 17_556 5
N1 Co1 N1 91.16(13) 13_556 15_556
N1 Co1 N1 91.16(13) 3 5
N1 Co1 N1 91.16(13) 13_556 17_556
N1 Co1 N1 88.84(13) 13_556 5
N1 N2 C1 103.7(4) . .
N2 C1 N2 113.1(5) . 12_556
N2 C1 C2 123.5(3) . .
N2 C1 C2 123.5(3) 12_556 .
C3 C2 C1 121.3(4) 16_557 .
C3 C2 C1 121.3(4) 20 .
C3 C2 C1 121.3(4) 12_556 .
C3 C2 C1 121.3(4) . .
C3 C2 C3 83.3(8) 20 12_556
C3 C2 C3 64.9(7) . 20
C3 C2 C3 117.4(8) . 12_556
C3 C2 C3 64.9(7) 16_557 12_556
C3 C2 C3 83.3(8) . 16_557
C3 C2 C3 117.4(8) 16_557 20
N2 N1 Co1 125.8(3) . .
N2 N1 N1 109.7(2) . 12_556
N1 N1 Co1 124.44(9) 12_556 .
C4 C5 N3 120.3(5) 16_557 .
C4 C5 N3 120.3(5) . .
C4 C5 N3 120.3(5) 20 .
C4 C5 N3 120.3(5) 12_556 .
C4 C5 C4 119.5(9) 16_557 20
C4 C5 C4 119.5(9) . 12_556
C4 C5 C4 66.1(8) 12_556 16_557
C4 C5 C4 84.1(9) . 16_557
C4 C5 C4 84.1(9) 12_556 20
C4 C5 C4 66.1(8) . 20
C5 N3 C5 119.998(2) 3_655 14_667
C5 N3 C5 120.0 3_655 .
C5 N3 C5 120.002(1) 14_667 .
C5 C4 C4 56.9(4) . 20
C5 C4 C4 48.0(4) . 16_557
C5 C4 H4 119.5 . .
C5 C4 C3 120.8(9) . .
C5 C4 C3 87.0(6) . 20
C4 C4 C4 90.000(1) 20 16_557
C4 C4 H4 133.5 16_557 .
C4 C4 H4 121.5 20 .
C4 C4 C3 90.4(5) 16_557 20
C4 C4 C3 42.9(3) 20 20
C3 C4 C4 90.5(7) . 16_557
C3 C4 C4 90.2(5) . 20
C3 C4 H4 119.7 . .
C3 C4 H4 136.1 20 .
C3 C4 C3 47.2(6) . 20
C2 C3 C4 87.5(5) . 20
C2 C3 C3 57.5(4) . 20
C2 C3 C3 48.3(4) . 16_557
C2 C3 H3 118.7 . .
C4 C3 C2 120.8(8) . .
C4 C3 C4 46.9(6) . 20
C4 C3 C3 89.5(7) . 16_557
C4 C3 C3 89.8(5) . 20
C4 C3 H3 120.5 . .
C4 C3 H3 137.1 20 .
C3 C3 C4 42.9(3) 20 20
C3 C3 C4 89.6(5) 16_557 20
C3 C3 C3 90.000(1) 20 16_557
C3 C3 H3 121.9 20 .
C3 C3 H3 133.3 16_557 .

loop_
_geom_bond_atom_site_label_1
_geom_bond_atom_site_label_2
_geom_bond_distance
_geom_bond_site_symmetry_2
Co1 N1 1.903(3) .
Co1 N1 1.903(3) 17_556
Co1 N1 1.903(3) 15_556
Co1 N1 1.903(3) 5
Co1 N1 1.903(3) 3
Co1 N1 1.903(3) 13_556
N2 C1 1.327(5) .
N2 N1 1.319(5) .
C1 N2 1.327(5) 12_556
C1 C2 1.472(9) .
C2 C3 1.386(9) 16_557
C2 C3 1.386(9) 12_556
C2 C3 1.386(9) .
C2 C3 1.386(9) 20
N1 N1 1.324(6) 12_556
C5 N3 1.421(7) .
C5 C4 1.356(10) 20
C5 C4 1.356(10) 16_557
C5 C4 1.356(10) 12_556
C5 C4 1.356(10) .
N3 C5 1.422(7) 3_655
N3 C5 1.421(8) 14_667
C4 C4 1.82(2) 16_557
C4 C4 1.480(17) 20
C4 H4 0.9600 .
C4 C3 2.026(12) 20
C4 C3 1.380(11) .
C3 C4 2.026(12) 20
C3 C3 1.487(17) 20
C3 C3 1.842(19) 16_557
C3 H3 0.9598 .

loop_
_geom_torsion_atom_site_label_1
_geom_torsion_atom_site_label_2
_geom_torsion_atom_site_label_3
_geom_torsion_atom_site_label_4
_geom_torsion
_geom_torsion_site_symmetry_1
_geom_torsion_site_symmetry_4
N2 C1 C2 C3 141.1(4) . .
N2 C1 C2 C3 38.9(4) 12_556 20
N2 C1 C2 C3 -141.1(4) 12_556 16_557
N2 C1 C2 C3 -141.1(4) . 20
N2 C1 C2 C3 38.9(4) . 16_557
N2 C1 C2 C3 141.1(4) 12_556 12_556
N2 C1 C2 C3 -38.9(4) 12_556 .
N2 C1 C2 C3 -38.9(4) . 12_556
C1 N2 N1 Co1 180.000(1) . .
C1 N2 N1 N1 0.000(1) . 12_556
C1 C2 C3 C4 -179.8(7) . .
C1 C2 C3 C4 145.5(3) . 20
C1 C2 C3 C3 -122.8(5) . 16_557
C1 C2 C3 C3 112.8(4) . 20
N1 N2 C1 N2 0.000(1) . 12_556
N1 N2 C1 C2 180.000(1) . .
C5 C4 C3 C2 -0.5(14) . .
C5 C4 C3 C4 50.7(8) . 20
C5 C4 C3 C3 -39.3(8) . 16_557
C5 C4 C3 C3 50.7(8) . 20
N3 C5 C4 C4 -112.3(5) . 20
N3 C5 C4 C4 121.7(5) . 16_557
N3 C5 C4 C3 -179.8(7) . .
N3 C5 C4 C3 -145.1(3) . 20
C4 C5 N3 C5 50.8(5) 20 3_655
C4 C5 N3 C5 129.2(5) 12_556 14_667
C4 C5 N3 C5 129.2(5) . 3_655
C4 C5 N3 C5 -129.2(5) 20 14_667
C4 C5 N3 C5 -50.8(5) 12_556 3_655
C4 C5 N3 C5 50.8(5) 16_557 14_667
C4 C5 N3 C5 -50.8(5) . 14_667
C4 C5 N3 C5 -129.2(5) 16_557 3_655
C4 C5 C4 C4 125.9(6) 16_557 20
C4 C5 C4 C4 -58.3(5) 12_556 16_557
C4 C5 C4 C4 67.7(5) 12_556 20
C4 C5 C4 C4 -125.9(6) 20 16_557
C4 C5 C4 C3 -32.8(6) 20 20
C4 C5 C4 C3 58.5(11) 16_557 .
C4 C5 C4 C3 93.2(6) 16_557 20
C4 C5 C4 C3 34.9(3) 12_556 20
C4 C5 C4 C3 -67.4(10) 20 .
C4 C5 C4 C3 0.2(7) 12_556 .
C4 C4 C3 C2 38.8(7) 16_557 .
C4 C4 C3 C2 -51.2(7) 20 .
C4 C4 C3 C4 90.001(5) 16_557 20
C4 C4 C3 C3 90.002(5) 16_557 20
C4 C4 C3 C3 0.000(0) 20 20
C4 C4 C3 C3 0.000(1) 16_557 16_557
C4 C4 C3 C3 -90.001(5) 20 16_557
C3 C2 C3 C4 67.5(10) 20 .
C3 C2 C3 C4 -57.0(10) 16_557 .
C3 C2 C3 C4 0.2(7) 12_556 .
C3 C2 C3 C4 32.8(6) 20 20
C3 C2 C3 C4 -91.7(5) 16_557 20
C3 C2 C3 C4 -34.5(3) 12_556 20
C3 C2 C3 C3 57.2(5) 12_556 16_557
C3 C2 C3 C3 124.5(6) 20 16_557
C3 C2 C3 C3 -124.5(6) 16_557 20
C3 C2 C3 C3 -67.2(4) 12_556 20
C3 C4 C3 C2 -51.2(7) 20 .
C3 C4 C3 C4 0.000(0) 20 20
C3 C4 C3 C3 -90.002(5) 20 16_557
